data_7003148
loop_
_publ_author_name
'Qi, Yanfei'
'Li, Yangguang'
'Wang, Enbo'
'Zhang, Zhiming'
'Chang, Song'

_publ_section_title
;
 Metal-controlled self-assembly of arsenic--vanadium-cluster backbones
 with organic ligands
;
_journal_issue 17
_journal_name_full 'Dalton Transactions'
_journal_page_first 2335
_journal_page_last 2345
_journal_paper_doi 10.1039/b713115a
_journal_year 2008
_chemical_formula_sum 'C22 H57 As8 Cd3 N12 O45.5 V13'
_chemical_formula_weight 2816.58
_chemical_name_systematic
;
?
;
_space_group_IT_number 56
_symmetry_cell_setting orthorhombic
_symmetry_space_group_name_Hall '-P 2ab 2ac'
_symmetry_space_group_name_H-M 'P c c n'
_atom_sites_solution_hydrogens geom
_atom_sites_solution_primary direct
_atom_sites_solution_secondary difmap
_audit_creation_method SHELXL-97
_cell_angle_alpha 90.00
_cell_angle_beta 90.00
_cell_angle_gamma 90.00
_cell_formula_units_Z 8
_cell_length_a 25.291(5)
_cell_length_b 28.749(6)
_cell_length_c 20.030(4)
_cell_measurement_temperature 293(2)
_cell_volume 14564(5)
_computing_structure_refinement 'SHELXL-97 (Sheldrick, 1997)'
_computing_structure_solution 'SHELXS-97 (Sheldrick, 1990)'
_diffrn_ambient_temperature 293(2)
_diffrn_detector_area_resol_mean 0.01
_diffrn_measured_fraction_theta_full 0.988
_diffrn_measured_fraction_theta_max 0.988
_diffrn_measurement_device_type 'Rigaku R-AXIS RAPID IP'
_diffrn_measurement_method Oscillation
_diffrn_radiation_monochromator graphite
_diffrn_radiation_source 'Rotation anode'
_diffrn_radiation_type MoK\a
_diffrn_radiation_wavelength 0.71073
_diffrn_reflns_av_R_equivalents 0.1243
_diffrn_reflns_av_sigmaI/netI 0.0793
_diffrn_reflns_limit_h_max 30
_diffrn_reflns_limit_h_min -29
_diffrn_reflns_limit_k_max 32
_diffrn_reflns_limit_k_min -34
_diffrn_reflns_limit_l_max 23
_diffrn_reflns_limit_l_min -23
_diffrn_reflns_number 92743
_diffrn_reflns_theta_full 25.00
_diffrn_reflns_theta_max 25.00
_diffrn_reflns_theta_min 3.05
_diffrn_standards_decay_% 0
_diffrn_standards_interval_count 0
_diffrn_standards_interval_time 0
_diffrn_standards_number 0
_exptl_absorpt_coefficient_mu 6.147
_exptl_absorpt_correction_T_max 0.3584
_exptl_absorpt_correction_T_min 0.3087
_exptl_absorpt_correction_type multi-scan
_exptl_absorpt_process_details 'ABSCOR by T.Higashi 8 March, 1995'
_exptl_crystal_colour dark-blue
_exptl_crystal_density_diffrn 2.569
_exptl_crystal_density_method 'not measured'
_exptl_crystal_description block
_exptl_crystal_F_000 10752
_exptl_crystal_size_max 0.25
_exptl_crystal_size_mid 0.23
_exptl_crystal_size_min 0.21
_refine_diff_density_max 3.124
_refine_diff_density_min -1.244
_refine_diff_density_rms 0.195
_refine_ls_extinction_method none
_refine_ls_goodness_of_fit_ref 1.099
_refine_ls_hydrogen_treatment constr
_refine_ls_matrix_type full
_refine_ls_number_parameters 923
_refine_ls_number_reflns 12682
_refine_ls_number_restraints 43
_refine_ls_restrained_S_all 1.102
_refine_ls_R_factor_all 0.1006
_refine_ls_R_factor_gt 0.0631
_refine_ls_shift/su_max 0.001
_refine_ls_shift/su_mean 0.000
_refine_ls_structure_factor_coef Fsqd
_refine_ls_weighting_details 'calc w=1/[\s^2^(Fo^2^)+(0.1000P)^2^+0.0000P] where P=(Fo^2^+2Fc^2^)/3'
_refine_ls_weighting_scheme calc
_refine_ls_wR_factor_gt 0.1630
_refine_ls_wR_factor_ref 0.1842
_reflns_number_gt 8716
_reflns_number_total 12682
_reflns_threshold_expression >2sigma(I)
_cod_data_source_file b713115a.txt
_cod_data_source_block DQ21
_cod_depositor_comments
;
The following automatic conversions were performed:
'_symmetry_cell_setting' value 'Orthorhombic' changed to 'orthorhombic'
according to '/home/saulius/struct/CIF-dictionaries/cif_core.dic'
dictionary named 'cif_core.dic' version 2.4.1 from 2010-06-29.

Automatic conversion script
Id: cif_fix_enum 1527 2010-12-29 10:47:43Z saulius 
;
_cod_original_cell_volume 14563(5)
_cod_original_sg_symbol_H-M Pccn
_cod_original_formula_sum 'C22 H57 As8 Cd3 N12 O45.50 V13'
_cod_database_code 7003148

loop_
_symmetry_equiv_pos_as_xyz
'x, y, z'
'-x+1/2, -y+1/2, z'
'-x, y+1/2, -z+1/2'
'x+1/2, -y, -z+1/2'
'-x, -y, -z'
'x-1/2, y-1/2, -z'
'x, -y-1/2, z-1/2'
'-x-1/2, y, z-1/2'

loop_
_atom_site_label
_atom_site_type_symbol
_atom_site_fract_x
_atom_site_fract_y
_atom_site_fract_z
_atom_site_U_iso_or_equiv
_atom_site_adp_type
_atom_site_occupancy
_atom_site_symmetry_multiplicity
_atom_site_calc_flag
_atom_site_refinement_flags
_atom_site_disorder_assembly
_atom_site_disorder_group
V1 V 0.57520(7) 0.24975(6) 0.72014(10) 0.0286(4) Uani 1 1 d . . .
V2 V 0.46236(7) 0.23886(6) 0.67506(10) 0.0292(4) Uani 1 1 d . . .
V3 V 0.36860(7) 0.30200(6) 0.65378(10) 0.0308(5) Uani 1 1 d . . .
V4 V 0.34867(7) 0.40386(6) 0.68030(10) 0.0279(4) Uani 1 1 d . . .
V5 V 0.41132(7) 0.48672(6) 0.72540(9) 0.0283(4) Uani 1 1 d . . .
V6 V 0.52764(8) 0.49913(6) 0.75250(9) 0.0299(4) Uani 1 1 d . . .
V7 V 0.62464(7) 0.43839(7) 0.75969(10) 0.0315(5) Uani 1 1 d . . .
V8 V 0.64104(7) 0.33416(7) 0.74856(10) 0.0306(4) Uani 1 1 d . . .
V9 V 0.45701(7) 0.46791(6) 0.59590(9) 0.0289(4) Uani 1 1 d . . .
V10 V 0.57578(7) 0.29598(7) 0.59122(9) 0.0291(4) Uani 1 1 d . . .
V11 V 0.56696(8) 0.40504(7) 0.87067(10) 0.0321(5) Uani 1 1 d . . .
V12 V 0.37962(8) 0.30578(6) 0.79494(10) 0.0327(5) Uani 1 1 d . . .
V13 V 0.46236(7) 0.34882(6) 0.89363(9) 0.0252(4) Uani 1 1 d . . .
As1 As 0.45974(5) 0.46889(4) 0.88741(6) 0.0340(3) Uani 1 1 d . . .
As2 As 0.35447(5) 0.41305(4) 0.84494(6) 0.0341(3) Uani 1 1 d . . .
As3 As 0.47644(5) 0.23561(4) 0.83980(6) 0.0356(3) Uani 1 1 d . . .
As4 As 0.58170(5) 0.29078(4) 0.88315(6) 0.0346(3) Uani 1 1 d . . .
As5 As 0.58453(5) 0.48464(4) 0.60498(6) 0.0348(3) Uani 1 1 d . . .
As6 As 0.65287(5) 0.38752(4) 0.60412(6) 0.0350(3) Uani 1 1 d . . .
As7 As 0.45871(4) 0.28421(4) 0.52301(6) 0.0321(3) Uani 1 1 d . . .
As8 As 0.39064(5) 0.38170(4) 0.52488(6) 0.0329(3) Uani 1 1 d . . .
Cd1 Cd 0.53443(4) 0.39405(3) 0.50445(4) 0.0422(3) Uani 1 1 d . . .
Cd2 Cd 0.33121(4) 0.12774(3) 0.62679(5) 0.0478(3) Uani 1 1 d . . .
Cd3 Cd 0.67692(4) 0.12897(3) 0.60596(5) 0.0412(2) Uani 1 1 d D . .
O1 O 0.4304(3) 0.2781(3) 0.6033(4) 0.0356(19) Uani 1 1 d . . .
O2 O 0.5042(3) 0.2391(3) 0.7596(4) 0.0305(18) Uani 1 1 d . . .
O3 O 0.4153(3) 0.3289(3) 0.4917(4) 0.0366(19) Uani 1 1 d . . .
O4 O 0.4775(3) 0.4953(2) 0.6810(4) 0.0301(17) Uani 1 1 d . . .
O5 O 0.3691(3) 0.4353(2) 0.7657(4) 0.0307(17) Uani 1 1 d . . .
O6 O 0.5312(3) 0.4496(3) 0.5841(4) 0.0325(18) Uani 1 1 d . . .
O7 O 0.4606(3) 0.4858(3) 0.8022(4) 0.0339(18) Uani 1 1 d . . .
O8 O 0.4469(3) 0.2908(3) 0.8440(4) 0.0361(19) Uani 1 1 d . . .
O9 O 0.5313(3) 0.2535(3) 0.6421(4) 0.0294(17) Uani 1 1 d . . .
O10 O 0.5392(3) 0.3398(3) 0.8828(4) 0.038(2) Uani 1 1 d . . .
O11 O 0.5966(3) 0.2885(2) 0.7974(4) 0.0325(18) Uani 1 1 d . . .
O12 O 0.5127(3) 0.3186(3) 0.5421(4) 0.0324(18) Uani 1 1 d . . .
O13 O 0.4483(3) 0.1859(3) 0.6587(4) 0.040(2) Uani 1 1 d . . .
O14 O 0.3511(3) 0.3442(2) 0.7250(4) 0.0324(18) Uani 1 1 d . . .
O15 O 0.4040(3) 0.2677(3) 0.7230(4) 0.0333(18) Uani 1 1 d . . .
O16 O 0.3943(3) 0.4518(3) 0.6471(4) 0.0326(18) Uani 1 1 d . . .
O17 O 0.6748(3) 0.4676(3) 0.7804(4) 0.047(2) Uani 1 1 d . . .
O18 O 0.6185(3) 0.3817(2) 0.8108(4) 0.0298(17) Uani 1 1 d . . .
O19 O 0.4891(3) 0.4131(3) 0.8815(4) 0.0362(19) Uani 1 1 d . . .
O20 O 0.6101(3) 0.2643(3) 0.5395(4) 0.041(2) Uani 1 1 d . . .
O21 O 0.6137(3) 0.2981(3) 0.6764(4) 0.0315(18) Uani 1 1 d . . .
O22 O 0.5339(3) 0.2461(3) 0.8880(4) 0.042(2) Uani 1 1 d . . .
O23 O 0.5940(3) 0.4193(3) 0.9387(4) 0.046(2) Uani 1 1 d . . .
O24 O 0.7017(3) 0.3193(3) 0.7617(4) 0.047(2) Uani 1 1 d . . .
O25 O 0.5418(3) 0.5520(3) 0.7675(4) 0.046(2) Uani 1 1 d . . .
O26 O 0.6367(3) 0.4461(3) 0.5827(4) 0.041(2) Uani 1 1 d . . .
O27 O 0.5650(3) 0.4582(2) 0.8123(3) 0.0283(17) Uani 1 1 d . . .
O28 O 0.4483(3) 0.3421(3) 0.9700(4) 0.0380(19) Uani 1 1 d . . .
O29 O 0.6420(3) 0.3908(3) 0.6914(4) 0.0372(19) Uani 1 1 d . . .
O30 O 0.3715(3) 0.3622(3) 0.6056(4) 0.0348(18) Uani 1 1 d . . .
O31 O 0.6090(3) 0.2023(3) 0.7220(4) 0.046(2) Uani 1 1 d . . .
O32 O 0.3163(3) 0.2748(3) 0.6315(5) 0.045(2) Uani 1 1 d . . .
O33 O 0.4488(3) 0.4097(3) 0.5437(4) 0.0374(19) Uani 1 1 d . . .
O34 O 0.2879(3) 0.4173(3) 0.6674(4) 0.039(2) Uani 1 1 d . . .
O35 O 0.3922(3) 0.4516(3) 0.8937(4) 0.043(2) Uani 1 1 d . . .
O36 O 0.3972(3) 0.3631(3) 0.8455(4) 0.0378(19) Uani 1 1 d . . .
O37 O 0.3775(3) 0.5339(3) 0.7275(4) 0.041(2) Uani 1 1 d . . .
O38 O 0.3325(3) 0.2803(3) 0.8312(4) 0.051(2) Uani 1 1 d . . .
O39 O 0.5842(3) 0.4740(3) 0.6933(4) 0.0358(19) Uani 1 1 d . . .
O40 O 0.4425(3) 0.5115(3) 0.5486(4) 0.042(2) Uani 1 1 d . . .
O41 O 0.5948(3) 0.3615(3) 0.5798(4) 0.0391(19) Uani 1 1 d . . .
O1W O 0.4995(6) 0.3697(5) 0.6913(7) 0.124(5) Uani 1 1 d . . .
N1 N 0.4966(4) 0.3889(4) 0.3983(5) 0.048(3) Uani 1 1 d . . .
H1C H 0.4762 0.3633 0.3963 0.058 Uiso 1 1 calc R . .
H1D H 0.4757 0.4138 0.3915 0.058 Uiso 1 1 calc R . .
N2 N 0.6036(5) 0.3908(4) 0.4294(6) 0.058(3) Uani 1 1 d . . .
H2C H 0.6153 0.4197 0.4207 0.070 Uiso 1 1 calc R . .
H2D H 0.6305 0.3744 0.4471 0.070 Uiso 1 1 calc R . .
N3 N 0.4087(4) 0.0925(4) 0.5821(7) 0.066(4) Uani 1 1 d . . .
H3C H 0.4157 0.1050 0.5419 0.079 Uiso 1 1 calc R . .
H3D H 0.4363 0.0987 0.6091 0.079 Uiso 1 1 calc R . .
N4 N 0.3146(4) 0.0478(4) 0.6176(6) 0.053(3) Uani 1 1 d . . .
H4C H 0.3227 0.0333 0.6562 0.064 Uiso 1 1 calc R . .
H4D H 0.2802 0.0428 0.6086 0.064 Uiso 1 1 calc R . .
N5 N 0.3688(6) 0.1210(5) 0.7352(7) 0.093(5) Uani 1 1 d . . .
H5A H 0.3674 0.0911 0.7482 0.111 Uiso 1 1 calc R . .
H5B H 0.4030 0.1294 0.7334 0.111 Uiso 1 1 calc R . .
N6 N 0.2824(5) 0.1761(4) 0.6994(6) 0.064(3) Uani 1 1 d . . .
H6C H 0.2879 0.2060 0.6880 0.077 Uiso 1 1 calc R . .
H6D H 0.2477 0.1700 0.6942 0.077 Uiso 1 1 calc R . .
N7 N 0.2595(5) 0.1348(5) 0.5449(7) 0.072(4) Uani 1 1 d . . .
H7C H 0.2576 0.1087 0.5201 0.087 Uiso 1 1 calc R . .
H7D H 0.2284 0.1385 0.5662 0.087 Uiso 1 1 calc R . .
N8 N 0.3526(4) 0.1892(4) 0.5529(6) 0.053(3) Uani 1 1 d . . .
H8C H 0.3518 0.2162 0.5756 0.064 Uiso 1 1 calc R . .
H8D H 0.3858 0.1851 0.5379 0.064 Uiso 1 1 calc R . .
N9 N 0.6025(5) 0.1039(5) 0.6646(7) 0.075(4) Uani 1 1 d . A .
H9C H 0.6089 0.0762 0.6839 0.090 Uiso 1 1 calc R . .
H9D H 0.5941 0.1245 0.6966 0.090 Uiso 1 1 calc R . .
N10 N 0.6039(4) 0.1551(4) 0.5467(6) 0.062(3) Uani 1 1 d . A .
H10C H 0.6055 0.1863 0.5429 0.074 Uiso 1 1 calc R . .
H10D H 0.6047 0.1430 0.5052 0.074 Uiso 1 1 calc R . .
N11 N 0.7200(4) 0.0582(4) 0.6221(5) 0.040(2) Uani 1 1 d . A .
N12 N 0.7161(4) 0.1040(4) 0.5036(5) 0.049(3) Uani 1 1 d . A .
C1 C 0.5365(7) 0.3867(6) 0.3448(8) 0.072(5) Uani 1 1 d . . .
H1A H 0.5235 0.3668 0.3093 0.086 Uiso 1 1 calc R . .
H1B H 0.5417 0.4176 0.3265 0.086 Uiso 1 1 calc R . .
C10 C 0.5551(5) 0.1425(5) 0.5782(7) 0.051(3) Uani 1 1 d . . .
H10A H 0.5281 0.1383 0.5443 0.061 Uiso 1 1 calc R A .
H10B H 0.5439 0.1676 0.6073 0.061 Uiso 1 1 calc R . .
C16 C 0.7414(5) 0.0629(4) 0.5044(6) 0.039(3) Uani 1 1 d . . .
C3 C 0.4032(5) 0.0417(5) 0.5749(6) 0.050(4) Uani 1 1 d . . .
H3A H 0.4246 0.0309 0.5378 0.060 Uiso 1 1 calc R . .
H3B H 0.4155 0.0263 0.6151 0.060 Uiso 1 1 calc R . .
C15 C 0.7429(5) 0.0387(4) 0.5667(7) 0.043(3) Uani 1 1 d . A .
C13 C 0.7670(7) -0.0286(6) 0.6347(10) 0.073(5) Uani 1 1 d U A .
H13A H 0.7820 -0.0580 0.6391 0.087 Uiso 1 1 calc R . .
C9 C 0.5599(5) 0.0998(6) 0.6172(8) 0.065(4) Uani 1 1 d . A .
H9A H 0.5270 0.0939 0.6407 0.078 Uiso 1 1 calc R . .
H9B H 0.5666 0.0738 0.5875 0.078 Uiso 1 1 calc R . .
C11 C 0.7217(5) 0.0359(5) 0.6798(8) 0.057(4) Uani 1 1 d . . .
H11A H 0.7062 0.0500 0.7167 0.069 Uiso 1 1 calc R A .
C4 C 0.3478(6) 0.0298(5) 0.5630(8) 0.067(4) Uani 1 1 d . . .
H4A H 0.3440 -0.0038 0.5603 0.080 Uiso 1 1 calc R . .
H4B H 0.3363 0.0430 0.5210 0.080 Uiso 1 1 calc R . .
C14 C 0.7671(5) -0.0063(5) 0.5729(11) 0.079(6) Uani 1 1 d . . .
C12 C 0.7450(6) -0.0072(5) 0.6886(10) 0.078(6) Uani 1 1 d . A .
H12A H 0.7457 -0.0213 0.7305 0.093 Uiso 1 1 calc R . .
C22 C 0.7932(8) -0.0231(7) 0.5159(11) 0.086(6) Uani 1 1 d U A .
H22A H 0.8104 -0.0516 0.5192 0.104 Uiso 1 1 calc R . .
C17 C 0.7688(5) 0.0412(6) 0.4507(8) 0.065(5) Uani 1 1 d . A .
C21 C 0.7951(6) -0.0024(6) 0.4614(11) 0.082(6) Uani 1 1 d . . .
H21A H 0.8140 -0.0156 0.4265 0.098 Uiso 1 1 calc R A .
C2 C 0.5863(7) 0.3690(6) 0.3683(8) 0.069(5) Uani 1 1 d . . .
H2A H 0.6129 0.3739 0.3341 0.083 Uiso 1 1 calc R . .
H2B H 0.5831 0.3358 0.3755 0.083 Uiso 1 1 calc R . .
C20 C 0.7143(6) 0.1267(6) 0.4434(8) 0.074(5) Uani 1 1 d . . .
H20A H 0.6957 0.1544 0.4392 0.089 Uiso 1 1 calc R A .
C6 C 0.2956(7) 0.1701(6) 0.7650(8) 0.080(5) Uani 1 1 d U . .
H6A H 0.2673 0.1529 0.7862 0.096 Uiso 1 1 calc R . .
H6B H 0.2967 0.2006 0.7857 0.096 Uiso 1 1 calc R . .
C18 C 0.7655(6) 0.0679(6) 0.3892(8) 0.071(5) Uani 1 1 d U . .
H18A H 0.7812 0.0563 0.3507 0.086 Uiso 1 1 calc R A .
C19 C 0.7413(7) 0.1074(7) 0.3871(9) 0.086(5) Uani 1 1 d U A .
H19A H 0.7414 0.1241 0.3473 0.103 Uiso 1 1 calc R . .
C5 C 0.3444(8) 0.1470(7) 0.7803(9) 0.090(6) Uani 1 1 d U . .
H5C H 0.3692 0.1708 0.7944 0.108 Uiso 1 1 calc R . .
H5D H 0.3378 0.1274 0.8188 0.108 Uiso 1 1 calc R . .
C8 C 0.3178(7) 0.1925(7) 0.4974(8) 0.087(6) Uani 1 1 d . . .
H8A H 0.3135 0.2252 0.4868 0.104 Uiso 1 1 calc R . .
H8B H 0.3351 0.1781 0.4595 0.104 Uiso 1 1 calc R . .
C7 C 0.2693(8) 0.1738(8) 0.5029(11) 0.103(7) Uani 1 1 d U . .
H7A H 0.2582 0.1652 0.4582 0.123 Uiso 1 1 calc R . .
H7B H 0.2458 0.1985 0.5174 0.123 Uiso 1 1 calc R . .
OW1 O 0.7003(6) 0.1485(6) 0.7250(8) 0.064(4) Uiso 0.62 1 d P A 1
OW2 O 0.7250(9) 0.2066(5) 0.5927(14) 0.148(9) Uiso 0.70 1 d PD A 1
OW1' O 0.7150(11) 0.1940(9) 0.6478(15) 0.069(8) Uiso 0.38 1 d P A 2
OW2' O 0.664(3) 0.118(2) 0.729(3) 0.15(2) Uiso 0.30 1 d P A 2
OW3 O 0.6881(6) 0.3050(6) 0.4581(8) 0.132(5) Uiso 1 1 d . . .
OW4 O 0.7500 0.2500 0.8515(14) 0.170(10) Uiso 1 2 d S . .

loop_
_atom_site_aniso_label
_atom_site_aniso_U_11
_atom_site_aniso_U_22
_atom_site_aniso_U_33
_atom_site_aniso_U_23
_atom_site_aniso_U_13
_atom_site_aniso_U_12
V1 0.0265(10) 0.0270(9) 0.0324(11) -0.0041(9) 0.0040(8) 0.0039(8)
V2 0.0281(10) 0.0239(10) 0.0358(11) -0.0044(8) 0.0036(8) -0.0004(8)
V3 0.0228(10) 0.0263(10) 0.0432(12) -0.0054(9) 0.0029(9) -0.0021(8)
V4 0.0256(10) 0.0285(10) 0.0296(10) -0.0004(8) -0.0017(8) 0.0031(8)
V5 0.0313(10) 0.0244(9) 0.0293(10) -0.0012(8) 0.0011(8) 0.0026(8)
V6 0.0376(11) 0.0269(10) 0.0252(10) 0.0002(8) 0.0001(8) -0.0060(8)
V7 0.0315(11) 0.0342(11) 0.0287(11) -0.0021(9) 0.0001(8) -0.0089(8)
V8 0.0239(10) 0.0374(11) 0.0305(11) -0.0037(9) 0.0024(8) 0.0003(8)
V9 0.0350(11) 0.0300(10) 0.0216(10) 0.0027(8) 0.0001(8) -0.0014(8)
V10 0.0261(10) 0.0349(10) 0.0262(10) -0.0056(9) 0.0040(8) -0.0017(8)
V11 0.0352(11) 0.0314(10) 0.0298(11) -0.0012(9) 0.0015(9) -0.0009(8)
V12 0.0328(11) 0.0300(10) 0.0353(11) 0.0005(9) 0.0045(9) 0.0014(8)
V13 0.0255(10) 0.0255(9) 0.0248(10) 0.0012(8) 0.0033(8) 0.0024(8)
As1 0.0457(7) 0.0290(6) 0.0273(6) -0.0028(5) 0.0020(5) 0.0027(5)
As2 0.0306(6) 0.0377(7) 0.0341(7) 0.0032(6) 0.0073(5) 0.0079(5)
As3 0.0413(7) 0.0278(6) 0.0378(7) 0.0044(5) 0.0077(6) 0.0024(5)
As4 0.0359(7) 0.0374(7) 0.0306(7) 0.0012(6) -0.0001(5) 0.0090(5)
As5 0.0406(7) 0.0363(6) 0.0274(6) 0.0034(5) 0.0050(5) -0.0116(5)
As6 0.0293(6) 0.0456(7) 0.0299(7) -0.0032(6) 0.0067(5) -0.0094(5)
As7 0.0315(6) 0.0336(6) 0.0314(6) -0.0087(5) 0.0020(5) -0.0020(5)
As8 0.0311(6) 0.0372(6) 0.0305(7) -0.0024(5) -0.0048(5) 0.0018(5)
Cd1 0.0422(6) 0.0544(6) 0.0299(5) -0.0077(4) 0.0033(4) 0.0002(4)
Cd2 0.0523(6) 0.0418(5) 0.0492(6) 0.0016(5) 0.0036(5) 0.0093(5)
Cd3 0.0350(5) 0.0447(5) 0.0439(6) 0.0013(4) -0.0034(4) 0.0001(4)
O1 0.034(4) 0.037(4) 0.036(5) -0.002(4) 0.000(4) 0.000(4)
O2 0.029(4) 0.035(4) 0.027(4) 0.000(3) 0.001(3) 0.003(3)
O3 0.030(4) 0.046(5) 0.033(5) -0.013(4) 0.003(3) -0.002(4)
O4 0.035(4) 0.024(4) 0.031(4) -0.003(3) 0.002(3) -0.009(3)
O5 0.028(4) 0.035(4) 0.030(4) 0.001(3) -0.005(3) -0.008(3)
O6 0.032(4) 0.040(4) 0.025(4) -0.007(4) 0.005(3) -0.003(3)
O7 0.038(5) 0.035(4) 0.028(4) -0.001(4) 0.005(3) 0.002(4)
O8 0.036(5) 0.039(4) 0.034(5) 0.000(4) -0.001(4) 0.006(4)
O9 0.023(4) 0.038(4) 0.027(4) 0.002(4) 0.003(3) 0.002(3)
O10 0.029(4) 0.037(4) 0.049(5) 0.002(4) 0.007(4) 0.000(3)
O11 0.028(4) 0.032(4) 0.037(5) 0.001(4) 0.002(3) 0.002(3)
O12 0.034(4) 0.031(4) 0.033(4) 0.000(4) 0.002(3) -0.008(3)
O13 0.045(5) 0.027(4) 0.049(5) -0.014(4) 0.011(4) -0.003(4)
O14 0.032(4) 0.029(4) 0.037(4) -0.003(4) -0.005(3) 0.000(3)
O15 0.032(4) 0.036(4) 0.032(4) -0.002(4) 0.006(3) 0.000(3)
O16 0.035(4) 0.038(4) 0.025(4) -0.002(4) -0.001(3) -0.002(4)
O17 0.041(5) 0.052(5) 0.049(6) -0.013(4) 0.003(4) -0.014(4)
O18 0.027(4) 0.033(4) 0.029(4) 0.003(3) 0.003(3) 0.003(3)
O19 0.029(4) 0.034(4) 0.046(5) 0.000(4) 0.003(4) -0.003(3)
O20 0.036(5) 0.054(5) 0.033(5) -0.012(4) 0.011(4) 0.003(4)
O21 0.028(4) 0.041(4) 0.026(4) -0.005(4) 0.004(3) 0.000(3)
O22 0.055(5) 0.038(5) 0.034(5) 0.005(4) -0.003(4) 0.014(4)
O23 0.059(6) 0.049(5) 0.030(5) 0.008(4) -0.006(4) -0.008(4)
O24 0.035(5) 0.054(5) 0.053(6) -0.009(5) 0.006(4) 0.011(4)
O25 0.050(5) 0.035(5) 0.052(6) -0.004(4) -0.006(4) -0.013(4)
O26 0.041(5) 0.043(5) 0.039(5) 0.003(4) 0.015(4) -0.009(4)
O27 0.041(4) 0.025(4) 0.019(4) 0.002(3) 0.005(3) 0.002(3)
O28 0.048(5) 0.041(5) 0.025(4) 0.005(4) 0.002(4) 0.002(4)
O29 0.038(5) 0.035(4) 0.039(5) 0.000(4) 0.002(4) -0.008(4)
O30 0.034(4) 0.035(4) 0.036(5) -0.003(4) 0.001(4) 0.001(3)
O31 0.046(5) 0.039(5) 0.053(6) -0.003(4) 0.005(4) 0.019(4)
O32 0.025(4) 0.036(5) 0.075(6) -0.008(4) 0.005(4) 0.000(4)
O33 0.030(4) 0.038(4) 0.045(5) -0.011(4) 0.003(4) -0.005(3)
O34 0.026(4) 0.046(5) 0.045(5) 0.003(4) -0.007(4) 0.011(4)
O35 0.052(5) 0.042(5) 0.036(5) 0.003(4) 0.013(4) 0.017(4)
O36 0.041(5) 0.039(5) 0.033(5) -0.006(4) -0.004(4) 0.003(4)
O37 0.050(5) 0.029(4) 0.046(5) 0.003(4) -0.004(4) 0.010(4)
O38 0.053(6) 0.049(5) 0.050(6) -0.001(5) 0.017(4) -0.011(4)
O39 0.033(4) 0.048(5) 0.026(4) -0.005(4) 0.008(3) -0.006(4)
O40 0.060(6) 0.035(4) 0.030(5) 0.006(4) -0.003(4) 0.002(4)
O41 0.040(5) 0.046(5) 0.032(5) 0.000(4) -0.005(4) -0.005(4)
O1W 0.159(15) 0.127(13) 0.086(11) 0.007(9) 0.037(10) -0.008(10)
N1 0.066(8) 0.043(6) 0.037(6) -0.004(5) -0.012(5) 0.013(5)
N2 0.062(8) 0.055(7) 0.057(8) -0.011(6) 0.011(6) -0.018(6)
N3 0.037(7) 0.069(8) 0.091(10) 0.026(8) 0.014(6) 0.002(6)
N4 0.040(6) 0.048(7) 0.071(8) 0.012(6) 0.011(6) -0.003(5)
N5 0.082(11) 0.118(13) 0.078(11) -0.022(9) -0.024(8) 0.061(10)
N6 0.058(8) 0.061(8) 0.074(9) -0.006(7) 0.000(7) 0.023(6)
N7 0.046(8) 0.088(9) 0.083(10) 0.009(8) -0.007(7) -0.016(7)
N8 0.049(7) 0.037(6) 0.073(9) -0.010(6) 0.016(6) 0.000(5)
N9 0.069(9) 0.082(10) 0.074(10) 0.010(8) 0.014(8) 0.002(7)
N10 0.058(8) 0.058(7) 0.070(9) 0.018(7) 0.002(6) 0.005(6)
N11 0.036(6) 0.046(6) 0.039(6) 0.005(5) -0.004(5) -0.013(5)
N12 0.040(6) 0.072(8) 0.035(6) 0.000(6) -0.001(5) -0.003(6)
C1 0.105(14) 0.062(10) 0.047(10) 0.004(8) 0.010(9) -0.009(10)
C10 0.037(8) 0.056(8) 0.059(9) -0.008(8) -0.004(7) 0.008(6)
C16 0.029(6) 0.051(8) 0.038(7) -0.009(6) 0.005(5) -0.011(6)
C3 0.057(9) 0.064(9) 0.030(7) 0.000(7) 0.006(6) 0.027(7)
C15 0.035(7) 0.038(7) 0.055(9) -0.014(7) -0.006(6) -0.013(6)
C13 0.067(8) 0.064(8) 0.087(9) 0.023(7) -0.023(7) -0.004(7)
C9 0.031(8) 0.083(11) 0.080(12) 0.023(9) 0.011(7) -0.003(7)
C11 0.048(8) 0.066(9) 0.058(10) 0.024(8) -0.010(7) -0.008(7)
C4 0.054(10) 0.056(9) 0.090(13) -0.014(9) -0.007(9) 0.007(7)
C14 0.024(8) 0.062(10) 0.151(18) -0.039(12) 0.009(9) -0.015(7)
C12 0.063(11) 0.062(10) 0.108(15) 0.047(11) -0.044(11) -0.031(9)
C22 0.081(9) 0.079(9) 0.099(10) -0.024(8) -0.007(8) -0.006(7)
C17 0.033(8) 0.108(13) 0.053(10) -0.031(9) -0.004(7) -0.005(8)
C21 0.036(9) 0.088(13) 0.121(17) -0.070(13) -0.004(9) 0.008(8)
C2 0.080(12) 0.072(11) 0.056(10) -0.002(9) 0.027(9) 0.020(9)
C20 0.058(10) 0.102(14) 0.062(11) -0.004(10) -0.002(8) -0.007(9)
C6 0.080(8) 0.097(9) 0.063(8) -0.023(7) -0.014(7) 0.021(7)
C18 0.062(8) 0.094(9) 0.059(8) -0.027(7) 0.004(6) -0.011(7)
C19 0.083(9) 0.107(9) 0.068(8) 0.006(8) -0.006(7) -0.016(8)
C5 0.089(9) 0.105(9) 0.075(9) 0.011(8) -0.003(7) 0.021(8)
C8 0.094(14) 0.109(15) 0.057(11) 0.033(11) -0.010(10) -0.007(12)
C7 0.095(10) 0.110(10) 0.102(10) 0.018(8) -0.001(8) -0.009(8)

loop_
_atom_type_symbol
_atom_type_description
_atom_type_scat_dispersion_real
_atom_type_scat_dispersion_imag
_atom_type_scat_source
C C 0.0033 0.0016 'International Tables Vol C Tables 4.2.6.8 and 6.1.1.4'
H H 0.0000 0.0000 'International Tables Vol C Tables 4.2.6.8 and 6.1.1.4'
N N 0.0061 0.0033 'International Tables Vol C Tables 4.2.6.8 and 6.1.1.4'
O O 0.0106 0.0060 'International Tables Vol C Tables 4.2.6.8 and 6.1.1.4'
V V 0.3005 0.5294 'International Tables Vol C Tables 4.2.6.8 and 6.1.1.4'
As As 0.0499 2.0058 'International Tables Vol C Tables 4.2.6.8 and 6.1.1.4'
Cd Cd -0.8075 1.2024 'International Tables Vol C Tables 4.2.6.8 and 6.1.1.4'

loop_
_geom_angle_atom_site_label_1
_geom_angle_atom_site_label_2
_geom_angle_atom_site_label_3
_geom_angle
_geom_angle_site_symmetry_1
_geom_angle_site_symmetry_3
_geom_angle_publ_flag
O31 V1 O21 110.9(4) . . ?
O31 V1 O9 111.9(4) . . ?
O21 V1 O9 83.1(3) . . ?
O31 V1 O11 108.3(4) . . ?
O21 V1 O11 79.1(3) . . ?
O9 V1 O11 139.6(3) . . ?
O31 V1 O2 109.9(4) . . ?
O21 V1 O2 139.1(3) . . ?
O9 V1 O2 79.0(3) . . ?
O11 V1 O2 91.3(3) . . ?
O31 V1 V10 113.9(3) . . ?
O21 V1 V10 41.9(2) . . ?
O9 V1 V10 41.7(2) . . ?
O11 V1 V10 115.8(2) . . ?
O2 V1 V10 115.4(2) . . ?
O31 V1 V8 112.8(3) . . ?
O21 V1 V8 38.3(2) . . ?
O9 V1 V8 115.5(2) . . ?
O11 V1 V8 41.0(2) . . ?
O2 V1 V8 123.5(2) . . ?
V10 V1 V8 78.20(7) . . ?
O31 V1 V2 115.0(3) . . ?
O21 V1 V2 114.9(2) . . ?
O9 V1 V2 38.1(2) . . ?
O11 V1 V2 123.5(2) . . ?
O2 V1 V2 41.0(2) . . ?
V10 V1 V2 77.62(7) . . ?
V8 V1 V2 131.90(8) . . ?
O13 V2 O9 110.0(4) . . ?
O13 V2 O15 109.8(4) . . ?
O9 V2 O15 140.2(3) . . ?
O13 V2 O2 107.1(4) . . ?
O9 V2 O2 79.0(3) . . ?
O15 V2 O2 89.0(3) . . ?
O13 V2 O1 107.5(4) . . ?
O9 V2 O1 89.8(3) . . ?
O15 V2 O1 78.9(3) . . ?
O2 V2 O1 145.3(3) . . ?
O13 V2 V1 111.8(3) . . ?
O9 V2 V1 38.3(2) . . ?
O15 V2 V1 121.8(2) . . ?
O2 V2 V1 40.8(2) . . ?
O1 V2 V1 122.7(2) . . ?
O13 V2 V3 111.7(3) . . ?
O9 V2 V3 122.4(2) . . ?
O15 V2 V3 38.5(2) . . ?
O2 V2 V3 122.3(2) . . ?
O1 V2 V3 40.6(2) . . ?
V1 V2 V3 136.49(8) . . ?
O32 V3 O15 109.7(4) . . ?
O32 V3 O14 109.0(4) . . ?
O15 V3 O14 84.0(3) . . ?
O32 V3 O30 108.7(4) . . ?
O15 V3 O30 141.3(3) . . ?
O14 V3 O30 79.5(3) . . ?
O32 V3 O1 109.9(4) . . ?
O15 V3 O1 79.8(3) . . ?
O14 V3 O1 141.0(3) . . ?
O30 V3 O1 91.4(3) . . ?
O32 V3 V12 112.2(3) . . ?
O15 V3 V12 42.0(2) . . ?
O14 V3 V12 42.4(2) . . ?
O30 V3 V12 116.5(2) . . ?
O1 V3 V12 116.3(2) . . ?
O32 V3 V2 113.3(3) . . ?
O15 V3 V2 39.0(2) . . ?
O14 V3 V2 117.1(2) . . ?
O30 V3 V2 124.4(2) . . ?
O1 V3 V2 40.9(2) . . ?
V12 V3 V2 78.78(7) . . ?
O32 V3 V4 112.6(3) . . ?
O15 V3 V4 116.6(2) . . ?
O14 V3 V4 38.7(2) . . ?
O30 V3 V4 41.0(2) . . ?
O1 V3 V4 123.8(2) . . ?
V12 V3 V4 78.71(7) . . ?
V2 V3 V4 133.64(8) . . ?
O34 V4 O16 110.3(4) . . ?
O34 V4 O14 108.6(4) . . ?
O16 V4 O14 141.1(3) . . ?
O34 V4 O30 107.5(4) . . ?
O16 V4 O30 89.9(3) . . ?
O14 V4 O30 78.8(3) . . ?
O34 V4 O5 106.0(4) . . ?
O16 V4 O5 79.4(3) . . ?
O14 V4 O5 89.8(3) . . ?
O30 V4 O5 146.5(3) . . ?
O34 V4 V5 111.3(3) . . ?
O16 V4 V5 38.3(2) . . ?
O14 V4 V5 123.2(2) . . ?
O30 V4 V5 123.2(2) . . ?
O5 V4 V5 41.3(2) . . ?
O34 V4 V3 111.4(3) . . ?
O16 V4 V3 122.4(2) . . ?
O14 V4 V3 38.4(2) . . ?
O30 V4 V3 40.5(2) . . ?
O5 V4 V3 123.0(2) . . ?
V5 V4 V3 137.31(8) . . ?
O37 V5 O16 110.2(4) . . ?
O37 V5 O4 111.7(4) . . ?
O16 V5 O4 83.3(3) . . ?
O37 V5 O7 109.1(4) . . ?
O16 V5 O7 140.5(3) . . ?
O4 V5 O7 79.2(3) . . ?
O37 V5 O5 109.3(4) . . ?
O16 V5 O5 79.8(3) . . ?
O4 V5 O5 138.9(3) . . ?
O7 V5 O5 90.7(3) . . ?
O37 V5 V9 113.2(3) . . ?
O16 V5 V9 41.9(2) . . ?
O4 V5 V9 42.0(2) . . ?
O7 V5 V9 116.3(2) . . ?
O5 V5 V9 116.0(2) . . ?
O37 V5 V4 113.4(3) . . ?
O16 V5 V4 38.4(2) . . ?
O4 V5 V4 115.2(2) . . ?
O7 V5 V4 123.7(2) . . ?
O5 V5 V4 41.5(2) . . ?
V9 V5 V4 78.02(7) . . ?
O37 V5 V6 114.6(3) . . ?
O16 V5 V6 115.5(2) . . ?
O4 V5 V6 38.1(2) . . ?
O7 V5 V6 41.2(2) . . ?
O5 V5 V6 122.5(2) . . ?
V9 V5 V6 78.09(7) . . ?
V4 V5 V6 131.60(8) . . ?
O25 V6 O4 110.2(4) . . ?
O25 V6 O27 110.8(4) . . ?
O4 V6 O27 139.0(3) . . ?
O25 V6 O39 107.2(4) . . ?
O4 V6 O39 90.5(3) . . ?
O27 V6 O39 78.3(3) . . ?
O25 V6 O7 106.3(4) . . ?
O4 V6 O7 78.5(3) . . ?
O27 V6 O7 89.4(3) . . ?
O39 V6 O7 146.5(3) . . ?
O25 V6 V5 111.6(3) . . ?
O4 V6 V5 38.1(2) . . ?
O27 V6 V5 121.2(2) . . ?
O39 V6 V5 123.4(2) . . ?
O7 V6 V5 40.5(2) . . ?
O25 V6 V7 111.1(3) . . ?
O4 V6 V7 122.7(2) . . ?
O27 V6 V7 38.5(2) . . ?
O39 V6 V7 40.1(2) . . ?
O7 V6 V7 123.6(2) . . ?
V5 V6 V7 137.27(8) . . ?
O17 V7 O27 109.1(4) . . ?
O17 V7 O18 112.0(4) . . ?
O27 V7 O18 84.1(3) . . ?
O17 V7 O39 108.6(4) . . ?
O27 V7 O39 79.0(3) . . ?
O18 V7 O39 139.2(3) . . ?
O17 V7 O29 111.8(4) . . ?
O27 V7 O29 139.0(3) . . ?
O18 V7 O29 78.6(3) . . ?
O39 V7 O29 90.4(3) . . ?
O17 V7 V11 112.9(3) . . ?
O27 V7 V11 42.7(2) . . ?
O18 V7 V11 41.9(2) . . ?
O39 V7 V11 116.1(2) . . ?
O29 V7 V11 115.0(2) . . ?
O17 V7 V6 111.0(3) . . ?
O27 V7 V6 38.6(2) . . ?
O18 V7 V6 116.7(2) . . ?
O39 V7 V6 40.7(2) . . ?
O29 V7 V6 123.1(2) . . ?
V11 V7 V6 79.29(7) . . ?
O17 V7 V8 115.8(3) . . ?
O27 V7 V8 116.1(2) . . ?
O18 V7 V8 38.4(2) . . ?
O39 V7 V8 122.5(2) . . ?
O29 V7 V8 40.4(2) . . ?
V11 V7 V8 78.07(7) . . ?
V6 V7 V8 132.85(8) . . ?
O24 V8 O21 108.9(4) . . ?
O24 V8 O18 111.2(4) . . ?
O21 V8 O18 139.9(3) . . ?
O24 V8 O11 106.4(4) . . ?
O21 V8 O11 79.0(3) . . ?
O18 V8 O11 89.0(3) . . ?
O24 V8 O29 107.4(4) . . ?
O21 V8 O29 90.7(3) . . ?
O18 V8 O29 78.3(3) . . ?
O11 V8 O29 146.1(3) . . ?
O24 V8 V1 110.2(3) . . ?
O21 V8 V1 38.3(2) . . ?
O18 V8 V1 122.0(2) . . ?
O11 V8 V1 40.9(2) . . ?
O29 V8 V1 124.0(2) . . ?
O24 V8 V7 112.3(3) . . ?
O21 V8 V7 122.9(2) . . ?
O18 V8 V7 38.3(2) . . ?
O11 V8 V7 122.6(2) . . ?
O29 V8 V7 40.2(2) . . ?
V1 V8 V7 137.54(8) . . ?
O40 V9 O16 108.0(4) . . ?
O40 V9 O4 105.1(4) . . ?
O16 V9 O4 81.5(3) . . ?
O40 V9 O6 110.8(4) . . ?
O16 V9 O6 141.2(3) . . ?
O4 V9 O6 87.7(3) . . ?
O40 V9 O33 108.7(4) . . ?
O16 V9 O33 89.6(3) . . ?
O4 V9 O33 146.1(3) . . ?
O6 V9 O33 79.1(3) . . ?
O40 V9 V5 106.9(3) . . ?
O16 V9 V5 41.0(2) . . ?
O4 V9 V5 41.0(2) . . ?
O6 V9 V5 122.7(2) . . ?
O33 V9 V5 126.1(2) . . ?
O20 V10 O9 106.9(4) . . ?
O20 V10 O21 108.1(4) . . ?
O9 V10 O21 81.1(3) . . ?
O20 V10 O41 109.4(4) . . ?
O9 V10 O41 143.7(3) . . ?
O21 V10 O41 87.2(3) . . ?
O20 V10 O12 107.2(4) . . ?
O9 V10 O12 90.0(3) . . ?
O21 V10 O12 144.7(3) . . ?
O41 V10 O12 79.9(3) . . ?
O20 V10 V1 108.2(3) . . ?
O9 V10 V1 41.0(2) . . ?
O21 V10 V1 40.7(2) . . ?
O41 V10 V1 123.0(2) . . ?
O12 V10 V1 125.9(2) . . ?
O23 V11 O18 109.9(4) . . ?
O23 V11 O27 109.2(4) . . ?
O18 V11 O27 85.1(3) . . ?
O23 V11 O19 107.7(4) . . ?
O18 V11 O19 142.1(3) . . ?
O27 V11 O19 87.0(3) . . ?
O23 V11 O10 106.8(4) . . ?
O18 V11 O10 89.2(3) . . ?
O27 V11 O10 143.4(3) . . ?
O19 V11 O10 75.6(3) . . ?
O23 V11 V7 111.5(3) . . ?
O18 V11 V7 42.9(2) . . ?
O27 V11 V7 42.8(2) . . ?
O19 V11 V7 123.7(2) . . ?
O10 V11 V7 126.1(2) . . ?
O38 V12 O15 109.0(4) . . ?
O38 V12 O14 108.6(4) . . ?
O15 V12 O14 84.3(3) . . ?
O38 V12 O36 108.6(4) . . ?
O15 V12 O36 142.0(3) . . ?
O14 V12 O36 88.8(3) . . ?
O38 V12 O8 108.3(4) . . ?
O15 V12 O8 88.4(3) . . ?
O14 V12 O8 142.7(3) . . ?
O36 V12 O8 74.9(3) . . ?
O38 V12 V3 111.5(4) . . ?
O15 V12 V3 42.3(2) . . ?
O14 V12 V3 42.4(2) . . ?
O36 V12 V3 124.2(2) . . ?
O8 V12 V3 124.1(2) . . ?
O28 V13 O36 108.2(4) . . ?
O28 V13 O10 108.2(4) . . ?
O36 V13 O10 143.6(3) . . ?
O28 V13 O8 109.7(4) . . ?
O36 V13 O8 76.3(3) . . ?
O10 V13 O8 91.6(3) . . ?
O28 V13 O19 108.0(4) . . ?
O36 V13 O19 91.8(3) . . ?
O10 V13 O19 76.9(3) . . ?
O8 V13 O19 142.2(3) . . ?
O19 As1 O7 100.2(4) . . ?
O19 As1 O35 98.9(3) . . ?
O7 As1 O35 98.9(4) . . ?
O5 As2 O35 99.1(3) . . ?
O5 As2 O36 99.9(4) . . ?
O35 As2 O36 100.1(4) . . ?
O8 As3 O2 99.3(3) . . ?
O8 As3 O22 99.7(4) . . ?
O2 As3 O22 99.3(4) . . ?
O11 As4 O22 99.9(4) . . ?
O11 As4 O10 98.9(4) . . ?
O22 As4 O10 99.3(4) . . ?
O6 As5 O26 98.9(4) . . ?
O6 As5 O39 97.8(3) . . ?
O26 As5 O39 98.3(4) . . ?
O41 As6 O29 99.8(4) . . ?
O41 As6 O26 98.4(4) . . ?
O29 As6 O26 98.6(4) . . ?
O12 As7 O1 100.1(3) . . ?
O12 As7 O3 98.6(3) . . ?
O1 As7 O3 98.0(3) . . ?
O33 As8 O3 100.5(3) . . ?
O33 As8 O30 100.4(4) . . ?
O3 As8 O30 99.6(4) . . ?
O6 Cd1 N2 121.1(3) . . ?
O6 Cd1 N1 132.3(3) . . ?
N2 Cd1 N1 73.4(4) . . ?
O6 Cd1 O41 81.4(3) . . ?
N2 Cd1 O41 84.8(4) . . ?
N1 Cd1 O41 145.9(3) . . ?
O6 Cd1 O33 66.0(3) . . ?
N2 Cd1 O33 157.6(4) . . ?
N1 Cd1 O33 86.5(3) . . ?
O41 Cd1 O33 117.6(3) . . ?
O6 Cd1 O12 114.5(3) . . ?
N2 Cd1 O12 110.3(3) . . ?
N1 Cd1 O12 97.9(3) . . ?
O41 Cd1 O12 65.1(3) . . ?
O33 Cd1 O12 81.7(3) . . ?
N4 Cd2 N6 122.1(4) . . ?
N4 Cd2 N8 136.4(4) . . ?
N6 Cd2 N8 93.7(4) . . ?
N4 Cd2 N5 93.6(5) . . ?
N6 Cd2 N5 72.2(4) . . ?
N8 Cd2 N5 122.7(5) . . ?
N4 Cd2 N3 72.6(4) . . ?
N6 Cd2 N3 155.9(5) . . ?
N8 Cd2 N3 84.0(4) . . ?
N5 Cd2 N3 88.8(5) . . ?
N4 Cd2 N7 84.1(4) . . ?
N6 Cd2 N7 88.6(4) . . ?
N8 Cd2 N7 71.9(4) . . ?
N5 Cd2 N7 155.8(5) . . ?
N3 Cd2 N7 113.1(5) . . ?
OW1' Cd3 N10 105.1(8) . . ?
OW1' Cd3 N11 118.1(7) . . ?
N10 Cd3 N11 136.5(4) . . ?
OW1' Cd3 N9 114.3(8) . . ?
N10 Cd3 N9 73.5(4) . . ?
N11 Cd3 N9 92.2(4) . . ?
OW1' Cd3 N12 112.9(8) . . ?
N10 Cd3 N12 89.3(4) . . ?
N11 Cd3 N12 70.3(4) . . ?
N9 Cd3 N12 132.4(4) . . ?
OW1' Cd3 OW2' 77.9(16) . . ?
N10 Cd3 OW2' 116.1(15) . . ?
N11 Cd3 OW2' 79.5(14) . . ?
N9 Cd3 OW2' 50.4(15) . . ?
N12 Cd3 OW2' 149.6(14) . . ?
OW1' Cd3 OW1 50.7(8) . . ?
N10 Cd3 OW1 126.8(5) . . ?
N11 Cd3 OW1 87.3(4) . . ?
N9 Cd3 OW1 77.4(5) . . ?
N12 Cd3 OW1 141.5(4) . . ?
OW2' Cd3 OW1 29.1(14) . . ?
OW1' Cd3 OW2 27.7(8) . . ?
N10 Cd3 OW2 92.5(6) . . ?
N11 Cd3 OW2 123.7(6) . . ?
N9 Cd3 OW2 134.9(7) . . ?
N12 Cd3 OW2 88.6(7) . . ?
OW2' Cd3 OW2 105.6(15) . . ?
OW1 Cd3 OW2 78.0(7) . . ?
As7 O1 V3 138.4(4) . . ?
As7 O1 V2 123.1(4) . . ?
V3 O1 V2 98.5(3) . . ?
As3 O2 V1 137.2(4) . . ?
As3 O2 V2 124.4(4) . . ?
V1 O2 V2 98.2(3) . . ?
As8 O3 As7 134.1(4) . . ?
V5 O4 V6 103.8(4) . . ?
V5 O4 V9 97.0(3) . . ?
V6 O4 V9 148.6(4) . . ?
As2 O5 V5 138.7(4) . . ?
As2 O5 V4 123.7(4) . . ?
V5 O5 V4 97.3(3) . . ?
As5 O6 V9 123.9(4) . . ?
As5 O6 Cd1 123.5(4) . . ?
V9 O6 Cd1 108.1(3) . . ?
As1 O7 V5 138.1(4) . . ?
As1 O7 V6 122.7(4) . . ?
V5 O7 V6 98.3(3) . . ?
As3 O8 V13 134.6(4) . . ?
As3 O8 V12 122.0(4) . . ?
V13 O8 V12 103.4(3) . . ?
V2 O9 V1 103.6(3) . . ?
V2 O9 V10 147.7(4) . . ?
V1 O9 V10 97.3(3) . . ?
As4 O10 V13 134.6(4) . . ?
As4 O10 V11 121.8(4) . . ?
V13 O10 V11 103.5(4) . . ?
As4 O11 V1 136.4(4) . . ?
As4 O11 V8 125.2(4) . . ?
V1 O11 V8 98.2(3) . . ?
As7 O12 V10 123.9(4) . . ?
As7 O12 Cd1 129.7(4) . . ?
V10 O12 Cd1 105.8(3) . . ?
V3 O14 V12 95.3(3) . . ?
V3 O14 V4 102.9(4) . . ?
V12 O14 V4 149.0(4) . . ?
V12 O15 V3 95.7(3) . . ?
V12 O15 V2 149.4(4) . . ?
V3 O15 V2 102.5(4) . . ?
V5 O16 V4 103.3(4) . . ?
V5 O16 V9 97.1(3) . . ?
V4 O16 V9 147.7(4) . . ?
V11 O18 V7 95.3(3) . . ?
V11 O18 V8 149.4(4) . . ?
V7 O18 V8 103.4(3) . . ?
As1 O19 V13 133.8(4) . . ?
As1 O19 V11 121.8(4) . . ?
V13 O19 V11 104.0(4) . . ?
V8 O21 V1 103.4(3) . . ?
V8 O21 V10 148.7(4) . . ?
V1 O21 V10 97.4(3) . . ?
As4 O22 As3 131.0(5) . . ?
As5 O26 As6 134.2(4) . . ?
V11 O27 V7 94.5(3) . . ?
V11 O27 V6 151.0(4) . . ?
V7 O27 V6 102.9(3) . . ?
As6 O29 V7 138.8(4) . . ?
As6 O29 V8 121.7(4) . . ?
V7 O29 V8 99.5(4) . . ?
As8 O30 V3 136.7(4) . . ?
As8 O30 V4 124.7(4) . . ?
V3 O30 V4 98.5(3) . . ?
As8 O33 V9 126.9(4) . . ?
As8 O33 Cd1 128.7(4) . . ?
V9 O33 Cd1 104.0(3) . . ?
As2 O35 As1 130.9(4) . . ?
As2 O36 V13 132.7(4) . . ?
As2 O36 V12 121.7(4) . . ?
V13 O36 V12 105.4(4) . . ?
As5 O39 V7 138.8(4) . . ?
As5 O39 V6 121.9(4) . . ?
V7 O39 V6 99.2(3) . . ?
As6 O41 V10 126.6(4) . . ?
As6 O41 Cd1 124.5(4) . . ?
V10 O41 Cd1 107.4(3) . . ?
C1 N1 Cd1 112.6(9) . . ?
C1 N1 H1C 109.1 . . ?
Cd1 N1 H1C 109.1 . . ?
C1 N1 H1D 109.1 . . ?
Cd1 N1 H1D 109.1 . . ?
H1C N1 H1D 107.8 . . ?
C2 N2 Cd1 109.9(9) . . ?
C2 N2 H2C 109.7 . . ?
Cd1 N2 H2C 109.7 . . ?
C2 N2 H2D 109.7 . . ?
Cd1 N2 H2D 109.7 . . ?
H2C N2 H2D 108.2 . . ?
C3 N3 Cd2 112.4(8) . . ?
C3 N3 H3C 109.1 . . ?
Cd2 N3 H3C 109.1 . . ?
C3 N3 H3D 109.1 . . ?
Cd2 N3 H3D 109.1 . . ?
H3C N3 H3D 107.9 . . ?
C4 N4 Cd2 107.6(8) . . ?
C4 N4 H4C 110.2 . . ?
Cd2 N4 H4C 110.2 . . ?
C4 N4 H4D 110.2 . . ?
Cd2 N4 H4D 110.2 . . ?
H4C N4 H4D 108.5 . . ?
C5 N5 Cd2 112.9(11) . . ?
C5 N5 H5A 109.0 . . ?
Cd2 N5 H5A 109.0 . . ?
C5 N5 H5B 109.0 . . ?
Cd2 N5 H5B 109.0 . . ?
H5A N5 H5B 107.8 . . ?
C6 N6 Cd2 113.0(9) . . ?
C6 N6 H6C 109.0 . . ?
Cd2 N6 H6C 109.0 . . ?
C6 N6 H6D 109.0 . . ?
Cd2 N6 H6D 109.0 . . ?
H6C N6 H6D 107.8 . . ?
C7 N7 Cd2 109.3(11) . . ?
C7 N7 H7C 109.8 . . ?
Cd2 N7 H7C 109.8 . . ?
C7 N7 H7D 109.8 . . ?
Cd2 N7 H7D 109.8 . . ?
H7C N7 H7D 108.3 . . ?
C8 N8 Cd2 113.5(9) . . ?
C8 N8 H8C 108.9 . . ?
Cd2 N8 H8C 108.9 . . ?
C8 N8 H8D 108.9 . . ?
Cd2 N8 H8D 108.9 . . ?
H8C N8 H8D 107.7 . . ?
C9 N9 Cd3 107.3(9) . . ?
C9 N9 H9C 110.3 . . ?
Cd3 N9 H9C 110.3 . . ?
C9 N9 H9D 110.3 . . ?
Cd3 N9 H9D 110.3 . . ?
H9C N9 H9D 108.5 . . ?
C10 N10 Cd3 112.2(8) . . ?
C10 N10 H10C 109.2 . . ?
Cd3 N10 H10C 109.2 . . ?
C10 N10 H10D 109.2 . . ?
Cd3 N10 H10D 109.2 . . ?
H10C N10 H10D 107.9 . . ?
C11 N11 C15 119.6(12) . . ?
C11 N11 Cd3 124.1(10) . . ?
C15 N11 Cd3 116.2(8) . . ?
C16 N12 C20 116.3(12) . . ?
C16 N12 Cd3 116.8(8) . . ?
C20 N12 Cd3 126.9(11) . . ?
C2 C1 N1 112.2(13) . . ?
C2 C1 H1A 109.2 . . ?
N1 C1 H1A 109.2 . . ?
C2 C1 H1B 109.2 . . ?
N1 C1 H1B 109.2 . . ?
H1A C1 H1B 107.9 . . ?
N10 C10 C9 112.2(11) . . ?
N10 C10 H10A 109.2 . . ?
C9 C10 H10A 109.2 . . ?
N10 C10 H10B 109.2 . . ?
C9 C10 H10B 109.2 . . ?
H10A C10 H10B 107.9 . . ?
N12 C16 C17 127.4(13) . . ?
N12 C16 C15 116.9(11) . . ?
C17 C16 C15 115.7(13) . . ?
C4 C3 N3 109.8(11) . . ?
C4 C3 H3A 109.7 . . ?
N3 C3 H3A 109.7 . . ?
C4 C3 H3B 109.7 . . ?
N3 C3 H3B 109.7 . . ?
H3A C3 H3B 108.2 . . ?
N11 C15 C16 119.7(11) . . ?
N11 C15 C14 118.6(14) . . ?
C16 C15 C14 121.7(14) . . ?
C12 C13 C14 119.9(16) . . ?
C12 C13 H13A 120.0 . . ?
C14 C13 H13A 120.0 . . ?
N9 C9 C10 110.3(13) . . ?
N9 C9 H9A 109.6 . . ?
C10 C9 H9A 109.6 . . ?
N9 C9 H9B 109.6 . . ?
C10 C9 H9B 109.6 . . ?
H9A C9 H9B 108.1 . . ?
N11 C11 C12 124.1(16) . . ?
N11 C11 H11A 117.9 . . ?
C12 C11 H11A 117.9 . . ?
C3 C4 N4 110.1(12) . . ?
C3 C4 H4A 109.6 . . ?
N4 C4 H4A 109.6 . . ?
C3 C4 H4B 109.6 . . ?
N4 C4 H4B 109.6 . . ?
H4A C4 H4B 108.2 . . ?
C13 C14 C22 124.4(18) . . ?
C13 C14 C15 119.3(16) . . ?
C22 C14 C15 116.1(19) . . ?
C13 C12 C11 118.4(16) . . ?
C13 C12 H12A 120.8 . . ?
C11 C12 H12A 120.8 . . ?
C21 C22 C14 125(2) . . ?
C21 C22 H22A 117.7 . . ?
C14 C22 H22A 117.7 . . ?
C16 C17 C21 119.7(16) . . ?
C16 C17 C18 112.3(15) . . ?
C21 C17 C18 128.0(15) . . ?
C22 C21 C17 122.1(18) . . ?
C22 C21 H21A 118.9 . . ?
C17 C21 H21A 118.9 . . ?
C1 C2 N2 113.0(13) . . ?
C1 C2 H2A 109.0 . . ?
N2 C2 H2A 109.0 . . ?
C1 C2 H2B 109.0 . . ?
N2 C2 H2B 109.0 . . ?
H2A C2 H2B 107.8 . . ?
N12 C20 C19 119.7(17) . . ?
N12 C20 H20A 120.2 . . ?
C19 C20 H20A 120.2 . . ?
N6 C6 C5 118.4(15) . . ?
N6 C6 H6A 107.7 . . ?
C5 C6 H6A 107.7 . . ?
N6 C6 H6B 107.7 . . ?
C5 C6 H6B 107.7 . . ?
H6A C6 H6B 107.1 . . ?
C19 C18 C17 121.4(16) . . ?
C19 C18 H18A 119.3 . . ?
C17 C18 H18A 119.3 . . ?
C18 C19 C20 122.7(19) . . ?
C18 C19 H19A 118.6 . . ?
C20 C19 H19A 118.6 . . ?
N5 C5 C6 121.1(17) . . ?
N5 C5 H5C 107.1 . . ?
C6 C5 H5C 107.1 . . ?
N5 C5 H5D 107.1 . . ?
C6 C5 H5D 107.1 . . ?
H5C C5 H5D 106.8 . . ?
C7 C8 N8 118.3(16) . . ?
C7 C8 H8A 107.7 . . ?
N8 C8 H8A 107.7 . . ?
C7 C8 H8B 107.7 . . ?
N8 C8 H8B 107.7 . . ?
H8A C8 H8B 107.1 . . ?
C8 C7 N7 121.5(18) . . ?
C8 C7 H7A 107.0 . . ?
N7 C7 H7A 107.0 . . ?
C8 C7 H7B 107.0 . . ?
N7 C7 H7B 107.0 . . ?
H7A C7 H7B 106.7 . . ?

loop_
_geom_bond_atom_site_label_1
_geom_bond_atom_site_label_2
_geom_bond_distance
_geom_bond_site_symmetry_2
_geom_bond_publ_flag
V1 O31 1.610(7) . ?
V1 O21 1.910(7) . ?
V1 O9 1.920(7) . ?
V1 O11 1.981(8) . ?
V1 O2 1.987(7) . ?
V1 V10 2.904(3) . ?
V1 V8 2.998(3) . ?
V1 V2 3.010(3) . ?
V2 O13 1.598(7) . ?
V2 O9 1.911(7) . ?
V2 O15 1.945(7) . ?
V2 O2 1.996(7) . ?
V2 O1 1.998(8) . ?
V2 V3 3.016(3) . ?
V3 O32 1.599(8) . ?
V3 O15 1.922(8) . ?
V3 O14 1.924(7) . ?
V3 O30 1.983(8) . ?
V3 O1 1.983(8) . ?
V3 V12 2.843(3) . ?
V3 V4 3.019(3) . ?
V4 O34 1.605(7) . ?
V4 O16 1.916(8) . ?
V4 O14 1.935(7) . ?
V4 O30 2.001(8) . ?
V4 O5 2.003(7) . ?
V4 V5 3.000(3) . ?
V5 O37 1.604(7) . ?
V5 O16 1.911(7) . ?
V5 O4 1.912(7) . ?
V5 O7 1.979(8) . ?
V5 O5 1.995(7) . ?
V5 V9 2.891(3) . ?
V5 V6 3.013(3) . ?
V6 O25 1.590(8) . ?
V6 O4 1.916(7) . ?
V6 O27 1.928(7) . ?
V6 O39 1.993(7) . ?
V6 O7 2.004(7) . ?
V6 V7 3.015(3) . ?
V7 O17 1.576(8) . ?
V7 O27 1.926(7) . ?
V7 O18 1.931(7) . ?
V7 O39 1.965(8) . ?
V7 O29 1.984(8) . ?
V7 V11 2.827(3) . ?
V7 V8 3.033(3) . ?
V8 O24 1.615(8) . ?
V8 O21 1.909(7) . ?
V8 O18 1.935(7) . ?
V8 O11 1.985(7) . ?
V8 O29 1.992(8) . ?
V9 O40 1.613(8) . ?
V9 O16 1.946(7) . ?
V9 O4 1.948(7) . ?
V9 O6 1.962(7) . ?
V9 O33 1.983(8) . ?
V10 O20 1.628(7) . ?
V10 O9 1.949(7) . ?
V10 O21 1.957(7) . ?
V10 O41 1.958(8) . ?
V10 O12 1.984(8) . ?
V11 O23 1.580(8) . ?
V11 O18 1.895(7) . ?
V11 O27 1.924(7) . ?
V11 O19 1.994(8) . ?
V11 O10 2.019(8) . ?
V12 O38 1.576(8) . ?
V12 O15 1.913(7) . ?
V12 O14 1.924(7) . ?
V12 O36 1.985(8) . ?
V12 O8 2.012(8) . ?
V13 O28 1.583(8) . ?
V13 O36 1.953(8) . ?
V13 O10 1.972(7) . ?
V13 O8 1.980(8) . ?
V13 O19 1.984(8) . ?
As1 O19 1.771(8) . ?
As1 O7 1.775(7) . ?
As1 O35 1.784(9) . ?
As2 O5 1.750(7) . ?
As2 O35 1.759(9) . ?
As2 O36 1.797(8) . ?
As3 O8 1.755(7) . ?
As3 O2 1.755(7) . ?
As3 O22 1.769(8) . ?
As4 O11 1.761(8) . ?
As4 O22 1.768(9) . ?
As4 O10 1.772(8) . ?
As5 O6 1.736(7) . ?
As5 O26 1.778(8) . ?
As5 O39 1.796(7) . ?
As6 O41 1.718(8) . ?
As6 O29 1.772(8) . ?
As6 O26 1.787(8) . ?
As7 O12 1.728(7) . ?
As7 O1 1.770(8) . ?
As7 O3 1.802(8) . ?
As8 O33 1.719(7) . ?
As8 O3 1.771(8) . ?
As8 O30 1.779(8) . ?
Cd1 O6 2.259(7) . ?
Cd1 N2 2.309(11) . ?
Cd1 N1 2.336(10) . ?
Cd1 O41 2.342(8) . ?
Cd1 O33 2.348(8) . ?
Cd1 O12 2.362(7) . ?
Cd2 N4 2.344(11) . ?
Cd2 N6 2.360(11) . ?
Cd2 N8 2.367(11) . ?
Cd2 N5 2.379(13) . ?
Cd2 N3 2.381(11) . ?
Cd2 N7 2.454(12) . ?
Cd3 OW1' 2.26(3) . ?
Cd3 N10 2.321(11) . ?
Cd3 N11 2.330(10) . ?
Cd3 N9 2.332(12) . ?
Cd3 N12 2.387(11) . ?
Cd3 OW2' 2.51(6) . ?
Cd3 OW1 2.520(17) . ?
Cd3 OW2 2.554(10) . ?
N1 C1 1.472(18) . ?
N1 H1C 0.9000 . ?
N1 H1D 0.9000 . ?
N2 C2 1.442(18) . ?
N2 H2C 0.9000 . ?
N2 H2D 0.9000 . ?
N3 C3 1.476(17) . ?
N3 H3C 0.9000 . ?
N3 H3D 0.9000 . ?
N4 C4 1.472(18) . ?
N4 H4C 0.9000 . ?
N4 H4D 0.9000 . ?
N5 C5 1.33(2) . ?
N5 H5A 0.9000 . ?
N5 H5B 0.9000 . ?
N6 C6 1.367(18) . ?
N6 H6C 0.9000 . ?
N6 H6D 0.9000 . ?
N7 C7 1.43(2) . ?
N7 H7C 0.9000 . ?
N7 H7D 0.9000 . ?
N8 C8 1.421(18) . ?
N8 H8C 0.9000 . ?
N8 H8D 0.9000 . ?
N9 C9 1.442(19) . ?
N9 H9C 0.9000 . ?
N9 H9D 0.9000 . ?
N10 C10 1.434(16) . ?
N10 H10C 0.9000 . ?
N10 H10D 0.9000 . ?
N11 C11 1.323(16) . ?
N11 C15 1.372(16) . ?
N12 C16 1.345(16) . ?
N12 C20 1.370(19) . ?
C1 C2 1.44(2) . ?
C1 H1A 0.9700 . ?
C1 H1B 0.9700 . ?
C10 C9 1.458(19) . ?
C10 H10A 0.9700 . ?
C10 H10B 0.9700 . ?
C16 C17 1.424(18) . ?
C16 C15 1.428(18) . ?
C3 C4 1.461(18) . ?
C3 H3A 0.9700 . ?
C3 H3B 0.9700 . ?
C15 C14 1.44(2) . ?
C13 C12 1.36(2) . ?
C13 C14 1.39(2) . ?
C13 H13A 0.9300 . ?
C9 H9A 0.9700 . ?
C9 H9B 0.9700 . ?
C11 C12 1.38(2) . ?
C11 H11A 0.9300 . ?
C4 H4A 0.9700 . ?
C4 H4B 0.9700 . ?
C14 C22 1.40(2) . ?
C12 H12A 0.9300 . ?
C22 C21 1.24(2) . ?
C22 H22A 0.9300 . ?
C17 C21 1.43(2) . ?
C17 C18 1.45(2) . ?
C21 H21A 0.9300 . ?
C2 H2A 0.9700 . ?
C2 H2B 0.9700 . ?
C20 C19 1.43(2) . ?
C20 H20A 0.9300 . ?
C6 C5 1.43(2) . ?
C6 H6A 0.9700 . ?
C6 H6B 0.9700 . ?
C18 C19 1.29(2) . ?
C18 H18A 0.9300 . ?
C19 H19A 0.9300 . ?
C5 H5C 0.9700 . ?
C5 H5D 0.9700 . ?
C8 C7 1.34(2) . ?
C8 H8A 0.9700 . ?
C8 H8B 0.9700 . ?
C7 H7A 0.9700 . ?
C7 H7B 0.9700 . ?
